data_7115488
loop_
_publ_author_name
'Eder Tomas-Mendivil'
'Francisco J. Suarez'
'Josefina Diez'
'Victorio Cadierno'

_publ_section_title
;
 An efficient ruthenium(IV) catalyst for the selective hydration of
 nitriles to amides in water under mild conditions
;
_journal_name_full Chem.Commun.
_journal_page_first 9661
_journal_paper_doi 10.1039/C4cc04058A
_journal_volume 50
_journal_year 2014
_chemical_compound_source synthesis
_chemical_formula_moiety 'C22 H27 Cl2 O P Ru'
_chemical_formula_sum 'C22 H27 Cl2 O P Ru'
_chemical_formula_weight 510.38
_chemical_name_systematic
;
 ?
;
_space_group_IT_number 14
_symmetry_cell_setting monoclinic
_symmetry_space_group_name_Hall '-P 2ybc'
_symmetry_space_group_name_H-M 'P 1 21/c 1'
_atom_sites_solution_hydrogens geom
_atom_sites_solution_primary direct
_atom_sites_solution_secondary difmap
_audit_creation_method
;
CrysAlis RED, Oxford Diffraction Ltd.,
Version 1.171.33.32 (release 27-01-2009 CrysAlis171 .NET)
(compiled Jan 27 2009,14:17:37)
;
_cell_angle_alpha 90.00
_cell_angle_beta 96.0850(10)
_cell_angle_gamma 90.00
_cell_formula_units_Z 4
_cell_length_a 8.94410(10)
_cell_length_b 14.5843(2)
_cell_length_c 16.6608(2)
_cell_measurement_reflns_used 9331
_cell_measurement_temperature 293(2)
_cell_measurement_theta_max 31.0526
_cell_measurement_theta_min 3.0441
_cell_volume 2161.05(5)
_computing_cell_refinement
;
CrysAlisPro, Oxford Diffraction Ltd.,
Version 1.171.33.32 (release 27-01-2009 CrysAlis171 .NET)
(compiled Jan 27 2009,14:17:37)
;
_computing_data_collection
;
CrysAlisPro, Oxford Diffraction Ltd.,
Version 1.171.33.32 (release 27-01-2009 CrysAlis171 .NET)
(compiled Jan 27 2009,14:17:37)
;
_computing_data_reduction
;
CrysAlisPro, Oxford Diffraction Ltd.,
Version 1.171.33.32 (release 27-01-2009 CrysAlis171 .NET)
(compiled Jan 27 2009,14:17:37)
;
_computing_molecular_graphics 'Ortep-3 for Windows (Farrugia, 2008)'
_computing_publication_material 'WinGX publication routines (Farrugia, 1999)'
_computing_structure_refinement 'SHELXL-97 (Sheldrick, 1997)'
_computing_structure_solution 'DIRDIF-99 (Beurskens, 1999)'
_diffrn_ambient_temperature 293(2)
_diffrn_detector_area_resol_mean 10.2673
_diffrn_measured_fraction_theta_full 0.998
_diffrn_measured_fraction_theta_max 0.998
_diffrn_measurement_device_type 'Goniometer Xcalibur, detector: Ruby (Gemini Mo)'
_diffrn_measurement_method '\w scans'
_diffrn_radiation_monochromator graphite
_diffrn_radiation_source 'Enhance (Mo) X-ray Source'
_diffrn_radiation_type 'Mo K\a'
_diffrn_radiation_wavelength 0.7107
_diffrn_reflns_av_R_equivalents 0.0271
_diffrn_reflns_av_sigmaI/netI 0.0315
_diffrn_reflns_limit_h_max 11
_diffrn_reflns_limit_h_min -10
_diffrn_reflns_limit_k_max 18
_diffrn_reflns_limit_k_min -18
_diffrn_reflns_limit_l_max 21
_diffrn_reflns_limit_l_min -21
_diffrn_reflns_number 16714
_diffrn_reflns_theta_full 89.80
_diffrn_reflns_theta_max 89.80
_diffrn_reflns_theta_min 6.63
_exptl_absorpt_coefficient_mu 1.057
_exptl_absorpt_correction_T_max 1.00000
_exptl_absorpt_correction_T_min 0.94282
_exptl_absorpt_correction_type multi-scan
_exptl_absorpt_process_details
;
CrysAlisPro, Oxford Diffraction Ltd.,
Version 1.171.33.32 (release 27-01-2009 CrysAlis171 .NET)
(compiled Jan 27 2009,14:17:37)
Empirical absorption correction using spherical harmonics,
 implemented in SCALE3 ABSPACK scaling algorithm.
;
_exptl_crystal_colour orange
_exptl_crystal_density_diffrn 1.569
_exptl_crystal_density_method 'not measured'
_exptl_crystal_description prism
_exptl_crystal_F_000 1040
_exptl_crystal_size_max 0.121
_exptl_crystal_size_mid 0.095
_exptl_crystal_size_min 0.077
_refine_diff_density_max 0.436
_refine_diff_density_min -0.406
_refine_diff_density_rms 0.072
_refine_ls_extinction_method none
_refine_ls_goodness_of_fit_ref 1.026
_refine_ls_hydrogen_treatment mixed
_refine_ls_matrix_type full
_refine_ls_number_parameters 248
_refine_ls_number_reflns 4936
_refine_ls_number_restraints 1
_refine_ls_restrained_S_all 1.027
_refine_ls_R_factor_all 0.0379
_refine_ls_R_factor_gt 0.0280
_refine_ls_shift/su_max 0.002
_refine_ls_shift/su_mean 0.000
_refine_ls_structure_factor_coef Fsqd
_refine_ls_weighting_details 'calc w=1/[\s^2^(Fo^2^)+(0.0451P)^2^+0.0000P] where P=(Fo^2^+2Fc^2^)/3'
_refine_ls_weighting_scheme calc
_refine_ls_wR_factor_gt 0.0751
_refine_ls_wR_factor_ref 0.0772
_reflns_number_gt 3990
_reflns_number_total 4936
_reflns_threshold_expression >2sigma(I)
_cod_data_source_file c4cc04058a2.cif
_cod_data_source_block 2a
_cod_database_code 7115488

loop_
_symmetry_equiv_pos_as_xyz
'x, y, z'
'-x, y+1/2, -z+1/2'
'-x, -y, -z'
'x, -y-1/2, z-1/2'

loop_
_atom_site_label
_atom_site_type_symbol
_atom_site_fract_x
_atom_site_fract_y
_atom_site_fract_z
_atom_site_U_iso_or_equiv
_atom_site_adp_type
_atom_site_occupancy
_atom_site_symmetry_multiplicity
_atom_site_calc_flag
_atom_site_refinement_flags
C1 C 0.5401(3) 0.44881(17) 0.22677(16) 0.0347(6) Uani 1 1 d .
H1A H 0.5804 0.4074 0.1889 0.042 Uiso 1 1 calc R
H1B H 0.5696 0.4328 0.2827 0.042 Uiso 1 1 calc R
C2 C 0.3889(3) 0.47630(16) 0.20762(15) 0.0318(5) Uani 1 1 d .
C3 C 0.2775(3) 0.4693(2) 0.26865(17) 0.0431(7) Uani 1 1 d .
H3A H 0.3244 0.4409 0.3169 0.065 Uiso 1 1 calc R
H3B H 0.1932 0.4330 0.2469 0.065 Uiso 1 1 calc R
H3C H 0.2435 0.5296 0.2812 0.065 Uiso 1 1 calc R
C4 C 0.3525(3) 0.51532(18) 0.13124(15) 0.0345(6) Uani 1 1 d .
H4 H 0.3863 0.4771 0.0883 0.041 Uiso 1 1 calc R
C5 C 0.2087(3) 0.5645(2) 0.10415(17) 0.0436(7) Uani 1 1 d .
H5A H 0.1495 0.5731 0.1491 0.052 Uiso 1 1 calc R
H5B H 0.1497 0.5298 0.0624 0.052 Uiso 1 1 calc R
C6 C 0.2540(3) 0.6568(2) 0.07141(17) 0.0483(7) Uani 1 1 d .
H6A H 0.2957 0.6491 0.0204 0.058 Uiso 1 1 calc R
H6B H 0.1677 0.6974 0.0632 0.058 Uiso 1 1 calc R
C7 C 0.3703(3) 0.69539(18) 0.13434(16) 0.0379(6) Uani 1 1 d .
H7 H 0.3255 0.7348 0.1730 0.045 Uiso 1 1 calc R
C8 C 0.5131(3) 0.72595(18) 0.11923(17) 0.0407(6) Uani 1 1 d .
C9 C 0.6202(3) 0.73992(18) 0.18668(17) 0.0406(6) Uani 1 1 d .
H9A H 0.5912 0.7819 0.2274 0.049 Uiso 1 1 calc R
H9B H 0.7233 0.7483 0.1751 0.049 Uiso 1 1 calc R
C10 C 0.5555(4) 0.7373(2) 0.03496(19) 0.0636(10) Uani 1 1 d .
H10A H 0.6578 0.7580 0.0371 0.095 Uiso 1 1 calc R
H10B H 0.4903 0.7816 0.0066 0.095 Uiso 1 1 calc R
H10C H 0.5456 0.6796 0.0072 0.095 Uiso 1 1 calc R
C11 C 0.7972(3) 0.50950(18) 0.36718(15) 0.0340(6) Uani 1 1 d .
C12 C 0.7032(4) 0.5150(2) 0.42704(17) 0.0506(8) Uani 1 1 d .
H12 H 0.6243 0.5569 0.4222 0.061 Uiso 1 1 calc R
C13 C 0.7239(4) 0.4596(3) 0.49381(19) 0.0630(9) Uani 1 1 d .
H13 H 0.6596 0.4645 0.5340 0.076 Uiso 1 1 calc R
C14 C 0.8386(5) 0.3972(2) 0.5016(2) 0.0692(11) Uani 1 1 d .
H14 H 0.8516 0.3595 0.5468 0.083 Uiso 1 1 calc R
C15 C 0.9327(5) 0.3902(2) 0.4442(3) 0.0704(11) Uani 1 1 d .
H15 H 1.0114 0.3483 0.4501 0.085 Uiso 1 1 calc R
C16 C 0.9127(3) 0.4460(2) 0.3752(2) 0.0521(8) Uani 1 1 d .
H16 H 0.9769 0.4404 0.3351 0.062 Uiso 1 1 calc R
C17 C 0.8707(3) 0.68834(17) 0.32054(14) 0.0298(5) Uani 1 1 d .
C18 C 0.8110(3) 0.7394(2) 0.38011(16) 0.0423(7) Uani 1 1 d .
H18 H 0.7207 0.7214 0.3983 0.051 Uiso 1 1 calc R
C19 C 0.8831(4) 0.8156(2) 0.41228(16) 0.0459(7) Uani 1 1 d .
H19 H 0.8423 0.8485 0.4525 0.055 Uiso 1 1 calc R
C20 C 1.0162(3) 0.8439(2) 0.38530(18) 0.0477(7) Uani 1 1 d .
H20 H 1.0650 0.8959 0.4072 0.057 Uiso 1 1 calc R
C21 C 1.0766(3) 0.7952(2) 0.3261(2) 0.0524(8) Uani 1 1 d .
H21 H 1.1665 0.8141 0.3080 0.063 Uiso 1 1 calc R
C22 C 1.0037(3) 0.7180(2) 0.29335(18) 0.0441(7) Uani 1 1 d .
H22 H 1.0443 0.6857 0.2527 0.053 Uiso 1 1 calc R
Cl1 Cl 0.44259(7) 0.65258(5) 0.31622(4) 0.03990(16) Uani 1 1 d .
Cl2 Cl 0.68229(8) 0.54422(5) 0.08541(4) 0.04600(18) Uani 1 1 d .
O1 O 0.9042(2) 0.54369(14) 0.22694(11) 0.0408(4) Uani 1 1 d D
P1 P 0.77858(7) 0.58468(4) 0.27883(4) 0.02931(15) Uani 1 1 d .
Ru1 Ru 0.54526(2) 0.597367(13) 0.196686(10) 0.02821(7) Uani 1 1 d .
H1O H 0.848(3) 0.539(2) 0.1761(14) 0.078(12) Uiso 1 1 d D

loop_
_atom_site_aniso_label
_atom_site_aniso_U_11
_atom_site_aniso_U_22
_atom_site_aniso_U_33
_atom_site_aniso_U_23
_atom_site_aniso_U_13
_atom_site_aniso_U_12
C1 0.0369(15) 0.0263(13) 0.0396(14) -0.0013(11) -0.0017(11) -0.0007(11)
C2 0.0330(14) 0.0260(13) 0.0355(13) -0.0028(10) -0.0005(11) -0.0035(10)
C3 0.0378(15) 0.0459(16) 0.0458(16) 0.0046(13) 0.0054(13) -0.0078(13)
C4 0.0339(14) 0.0342(14) 0.0339(13) -0.0077(11) -0.0038(11) 0.0007(11)
C5 0.0358(15) 0.0541(17) 0.0390(15) -0.0015(13) -0.0055(12) 0.0026(13)
C6 0.0444(17) 0.0528(18) 0.0440(16) 0.0082(14) -0.0125(13) 0.0092(14)
C7 0.0416(16) 0.0332(14) 0.0378(14) 0.0010(11) -0.0008(12) 0.0135(12)
C8 0.0472(17) 0.0315(14) 0.0431(15) 0.0095(12) 0.0037(13) 0.0066(12)
C9 0.0425(16) 0.0278(13) 0.0512(16) 0.0091(12) 0.0032(13) -0.0001(12)
C10 0.069(2) 0.073(2) 0.0512(19) 0.0319(17) 0.0150(17) 0.0099(18)
C11 0.0325(14) 0.0347(14) 0.0328(13) 0.0019(11) -0.0060(11) -0.0070(11)
C12 0.0569(19) 0.0586(19) 0.0356(15) 0.0075(14) 0.0022(14) 0.0016(15)
C13 0.075(2) 0.075(2) 0.0380(17) 0.0107(16) 0.0013(16) -0.014(2)
C14 0.087(3) 0.057(2) 0.057(2) 0.0246(17) -0.024(2) -0.020(2)
C15 0.066(2) 0.051(2) 0.088(3) 0.0281(19) -0.018(2) 0.0039(18)
C16 0.0446(18) 0.0438(18) 0.066(2) 0.0106(15) -0.0021(15) 0.0039(14)
C17 0.0278(13) 0.0330(13) 0.0278(12) 0.0022(10) -0.0010(10) -0.0028(10)
C18 0.0417(16) 0.0466(16) 0.0399(15) -0.0076(13) 0.0110(12) -0.0118(13)
C19 0.0588(19) 0.0421(16) 0.0358(15) -0.0084(12) 0.0009(13) -0.0068(14)
C20 0.0484(18) 0.0384(15) 0.0515(17) 0.0056(14) -0.0160(14) -0.0114(14)
C21 0.0341(16) 0.0490(18) 0.074(2) 0.0076(17) 0.0052(15) -0.0115(14)
C22 0.0375(15) 0.0432(17) 0.0532(17) -0.0016(13) 0.0122(13) -0.0028(13)
Cl1 0.0396(4) 0.0483(4) 0.0330(3) -0.0087(3) 0.0095(3) 0.0044(3)
Cl2 0.0450(4) 0.0643(5) 0.0298(3) -0.0072(3) 0.0094(3) 0.0098(3)
O1 0.0292(10) 0.0549(12) 0.0391(11) -0.0100(9) 0.0070(8) 0.0088(9)
P1 0.0261(3) 0.0340(3) 0.0281(3) -0.0022(3) 0.0043(3) 0.0020(3)
Ru1 0.02845(12) 0.03000(12) 0.02631(11) -0.00126(7) 0.00355(7) 0.00296(8)

loop_
_atom_type_symbol
_atom_type_description
_atom_type_scat_dispersion_real
_atom_type_scat_dispersion_imag
_atom_type_scat_source
C C 0.0181 0.0091 'International Tables Vol C Tables 4.2.6.8 and 6.1.1.4'
H H 0.0000 0.0000 'International Tables Vol C Tables 4.2.6.8 and 6.1.1.4'
Cl Cl 0.3639 0.7018 'International Tables Vol C Tables 4.2.6.8 and 6.1.1.4'
O O 0.0492 0.0322 'International Tables Vol C Tables 4.2.6.8 and 6.1.1.4'
P P 0.2955 0.4335 'International Tables Vol C Tables 4.2.6.8 and 6.1.1.4'
Ru Ru 0.0552 3.2960 'International Tables Vol C Tables 4.2.6.8 and 6.1.1.4'

loop_
_geom_angle_atom_site_label_1
_geom_angle_atom_site_label_2
_geom_angle_atom_site_label_3
_geom_angle
C2 C1 Ru1 73.46(14)
C2 C1 H1A 116.2
Ru1 C1 H1A 116.2
C2 C1 H1B 116.2
Ru1 C1 H1B 116.2
H1A C1 H1B 113.2
C4 C2 C1 116.4(2)
C4 C2 C3 122.4(2)
C1 C2 C3 121.1(2)
C4 C2 Ru1 72.36(14)
C1 C2 Ru1 69.89(14)
C3 C2 Ru1 124.45(17)
C2 C3 H3A 109.5
C2 C3 H3B 109.5
H3A C3 H3B 109.5
C2 C3 H3C 109.5
H3A C3 H3C 109.5
H3B C3 H3C 109.5
C2 C4 C5 125.2(2)
C2 C4 Ru1 71.80(14)
C5 C4 Ru1 118.27(19)
C2 C4 H4 111.9
C5 C4 H4 111.9
Ru1 C4 H4 111.9
C4 C5 C6 106.2(2)
C4 C5 H5A 110.5
C6 C5 H5A 110.5
C4 C5 H5B 110.5
C6 C5 H5B 110.5
H5A C5 H5B 108.7
C7 C6 C5 105.7(2)
C7 C6 H6A 110.6
C5 C6 H6A 110.6
C7 C6 H6B 110.6
C5 C6 H6B 110.6
H6A C6 H6B 108.7
C8 C7 C6 124.7(2)
C8 C7 Ru1 71.79(15)
C6 C7 Ru1 118.17(19)
C8 C7 H7 112.1
C6 C7 H7 112.1
Ru1 C7 H7 112.1
C7 C8 C9 117.2(2)
C7 C8 C10 121.9(3)
C9 C8 C10 120.7(3)
C7 C8 Ru1 72.47(15)
C9 C8 Ru1 68.50(14)
C10 C8 Ru1 126.3(2)
C8 C9 Ru1 74.76(15)
C8 C9 H9A 116.0
Ru1 C9 H9A 116.0
C8 C9 H9B 116.0
Ru1 C9 H9B 116.0
H9A C9 H9B 113.0
C8 C10 H10A 109.5
C8 C10 H10B 109.5
H10A C10 H10B 109.5
C8 C10 H10C 109.5
H10A C10 H10C 109.5
H10B C10 H10C 109.5
C12 C11 C16 118.5(3)
C12 C11 P1 122.6(2)
C16 C11 P1 118.8(2)
C13 C12 C11 121.0(3)
C13 C12 H12 119.5
C11 C12 H12 119.5
C14 C13 C12 120.3(3)
C14 C13 H13 119.9
C12 C13 H13 119.9
C15 C14 C13 120.3(3)
C15 C14 H14 119.9
C13 C14 H14 119.9
C14 C15 C16 120.2(3)
C14 C15 H15 119.9
C16 C15 H15 119.9
C11 C16 C15 119.8(3)
C11 C16 H16 120.1
C15 C16 H16 120.1
C22 C17 C18 118.3(2)
C22 C17 P1 120.2(2)
C18 C17 P1 121.57(19)
C19 C18 C17 121.0(3)
C19 C18 H18 119.5
C17 C18 H18 119.5
C18 C19 C20 120.2(3)
C18 C19 H19 119.9
C20 C19 H19 119.9
C21 C20 C19 119.9(3)
C21 C20 H20 120.0
C19 C20 H20 120.0
C20 C21 C22 120.0(3)
C20 C21 H21 120.0
C22 C21 H21 120.0
C21 C22 C17 120.6(3)
C21 C22 H22 119.7
C17 C22 H22 119.7
P1 O1 H1O 100(2)
O1 P1 C17 101.55(11)
O1 P1 C11 101.61(12)
C17 P1 C11 101.04(11)
O1 P1 Ru1 109.93(8)
C17 P1 Ru1 119.22(8)
C11 P1 Ru1 120.61(8)
C9 Ru1 C1 162.27(10)
C9 Ru1 C2 159.61(10)
C1 Ru1 C2 36.65(9)
C9 Ru1 C8 36.74(10)
C1 Ru1 C8 157.67(10)
C2 Ru1 C8 130.07(10)
C9 Ru1 C4 133.02(10)
C1 Ru1 C4 64.15(9)
C2 Ru1 C4 35.85(9)
C8 Ru1 C4 96.75(10)
C9 Ru1 C7 64.73(10)
C1 Ru1 C7 132.98(10)
C2 Ru1 C7 97.18(9)
C8 Ru1 C7 35.74(10)
C4 Ru1 C7 70.40(10)
C9 Ru1 P1 82.02(7)
C1 Ru1 P1 80.35(7)
C2 Ru1 P1 113.79(7)
C8 Ru1 P1 116.14(8)
C4 Ru1 P1 143.85(7)
C7 Ru1 P1 145.75(7)
C9 Ru1 Cl1 83.85(8)
C1 Ru1 Cl1 96.90(7)
C2 Ru1 Cl1 84.38(6)
C8 Ru1 Cl1 98.99(7)
C4 Ru1 Cl1 103.59(7)
C7 Ru1 Cl1 82.22(7)
P1 Ru1 Cl1 86.48(2)
C9 Ru1 Cl2 93.49(8)
C1 Ru1 Cl2 83.48(7)
C2 Ru1 Cl2 100.14(7)
C8 Ru1 Cl2 82.83(7)
C4 Ru1 Cl2 83.43(7)
C7 Ru1 Cl2 103.11(7)
P1 Ru1 Cl2 86.11(2)
Cl1 Ru1 Cl2 172.41(2)

loop_
_geom_bond_atom_site_label_1
_geom_bond_atom_site_label_2
_geom_bond_distance
C1 C2 1.414(3)
C1 Ru1 2.225(2)
C1 H1A 0.9700
C1 H1B 0.9700
C2 C4 1.400(3)
C2 C3 1.501(4)
C2 Ru1 2.272(2)
C3 H3A 0.9600
C3 H3B 0.9600
C3 H3C 0.9600
C4 C5 1.500(4)
C4 Ru1 2.279(2)
C4 H4 0.9800
C5 C6 1.523(4)
C5 H5A 0.9700
C5 H5B 0.9700
C6 C7 1.506(4)
C6 H6A 0.9700
C6 H6B 0.9700
C7 C8 1.400(4)
C7 Ru1 2.286(2)
C7 H7 0.9800
C8 C9 1.412(4)
C8 C10 1.502(4)
C8 Ru1 2.277(3)
C9 Ru1 2.196(3)
C9 H9A 0.9700
C9 H9B 0.9700
C10 H10A 0.9600
C10 H10B 0.9600
C10 H10C 0.9600
C11 C12 1.373(4)
C11 C16 1.383(4)
C11 P1 1.829(3)
C12 C13 1.371(4)
C12 H12 0.9300
C13 C14 1.367(5)
C13 H13 0.9300
C14 C15 1.344(6)
C14 H14 0.9300
C15 C16 1.404(5)
C15 H15 0.9300
C16 H16 0.9300
C17 C22 1.386(4)
C17 C18 1.392(4)
C17 P1 1.824(2)
C18 C19 1.365(4)
C18 H18 0.9300
C19 C20 1.380(4)
C19 H19 0.9300
C20 C21 1.372(4)
C20 H20 0.9300
C21 C22 1.385(4)
C21 H21 0.9300
C22 H22 0.9300
Cl1 Ru1 2.4178(6)
Cl2 Ru1 2.4540(6)
O1 P1 1.6040(18)
O1 H1O 0.942(18)
P1 Ru1 2.3784(7)

loop_
_geom_torsion_atom_site_label_1
_geom_torsion_atom_site_label_2
_geom_torsion_atom_site_label_3
_geom_torsion_atom_site_label_4
_geom_torsion
Ru1 C1 C2 C4 57.2(2)
Ru1 C1 C2 C3 -118.9(2)
C1 C2 C4 C5 -168.1(3)
C3 C2 C4 C5 7.9(4)
Ru1 C2 C4 C5 -112.2(3)
C1 C2 C4 Ru1 -55.9(2)
C3 C2 C4 Ru1 120.1(2)
C2 C4 C5 C6 127.6(3)
Ru1 C4 C5 C6 40.7(3)
C4 C5 C6 C7 -48.4(3)
C5 C6 C7 C8 126.7(3)
C5 C6 C7 Ru1 40.2(3)
C6 C7 C8 C9 -165.6(3)
Ru1 C7 C8 C9 -53.5(2)
C6 C7 C8 C10 10.2(4)
Ru1 C7 C8 C10 122.3(3)
C6 C7 C8 Ru1 -112.1(3)
C7 C8 C9 Ru1 55.5(2)
C10 C8 C9 Ru1 -120.4(3)
C16 C11 C12 C13 0.7(4)
P1 C11 C12 C13 -177.7(2)
C11 C12 C13 C14 -0.4(5)
C12 C13 C14 C15 0.5(5)
C13 C14 C15 C16 -0.9(6)
C12 C11 C16 C15 -1.0(4)
P1 C11 C16 C15 177.4(3)
C14 C15 C16 C11 1.1(5)
C22 C17 C18 C19 -1.4(4)
P1 C17 C18 C19 178.3(2)
C17 C18 C19 C20 0.8(5)
C18 C19 C20 C21 -0.2(5)
C19 C20 C21 C22 0.2(5)
C20 C21 C22 C17 -0.9(5)
C18 C17 C22 C21 1.5(4)
P1 C17 C22 C21 -178.3(2)
C22 C17 P1 O1 9.6(2)
C18 C17 P1 O1 -170.1(2)
C22 C17 P1 C11 114.0(2)
C18 C17 P1 C11 -65.7(2)
C22 C17 P1 Ru1 -111.2(2)
C18 C17 P1 Ru1 69.0(2)
C12 C11 P1 O1 -175.5(2)
C16 C11 P1 O1 6.2(2)
C12 C11 P1 C17 80.1(2)
C16 C11 P1 C17 -98.2(2)
C12 C11 P1 Ru1 -53.8(3)
C16 C11 P1 Ru1 127.9(2)
C8 C9 Ru1 C1 152.6(3)
C8 C9 Ru1 C2 -59.0(3)
C8 C9 Ru1 C4 -11.2(2)
C8 C9 Ru1 C7 -29.76(15)
C8 C9 Ru1 P1 158.68(16)
C8 C9 Ru1 Cl1 -114.03(16)
C8 C9 Ru1 Cl2 73.10(16)
C2 C1 Ru1 C9 162.2(3)
C2 C1 Ru1 C8 -64.3(3)
C2 C1 Ru1 C4 -30.94(14)
C2 C1 Ru1 C7 -14.9(2)
C2 C1 Ru1 P1 156.08(15)
C2 C1 Ru1 Cl1 70.86(15)
C2 C1 Ru1 Cl2 -116.77(15)
C4 C2 Ru1 C9 67.7(3)
C1 C2 Ru1 C9 -164.5(3)
C3 C2 Ru1 C9 -50.0(4)
C4 C2 Ru1 C1 -127.8(2)
C3 C2 Ru1 C1 114.5(3)
C4 C2 Ru1 C8 25.6(2)
C1 C2 Ru1 C8 153.43(16)
C3 C2 Ru1 C8 -92.1(2)
C1 C2 Ru1 C4 127.8(2)
C3 C2 Ru1 C4 -117.7(3)
C4 C2 Ru1 C7 41.25(16)
C1 C2 Ru1 C7 169.06(16)
C3 C2 Ru1 C7 -76.4(2)
C4 C2 Ru1 P1 -153.72(13)
C1 C2 Ru1 P1 -25.90(16)
C3 C2 Ru1 P1 88.6(2)
C4 C2 Ru1 Cl1 122.65(14)
C1 C2 Ru1 Cl1 -109.54(15)
C3 C2 Ru1 Cl1 5.0(2)
C4 C2 Ru1 Cl2 -63.51(14)
C1 C2 Ru1 Cl2 64.30(15)
C3 C2 Ru1 Cl2 178.8(2)
C7 C8 Ru1 C9 -129.8(2)
C10 C8 Ru1 C9 113.1(3)
C7 C8 Ru1 C1 71.9(3)
C9 C8 Ru1 C1 -158.3(2)
C10 C8 Ru1 C1 -45.2(4)
C7 C8 Ru1 C2 27.2(2)
C9 C8 Ru1 C2 157.04(16)
C10 C8 Ru1 C2 -89.9(3)
C7 C8 Ru1 C4 42.01(17)
C9 C8 Ru1 C4 171.80(17)
C10 C8 Ru1 C4 -75.1(3)
C9 C8 Ru1 C7 129.8(2)
C10 C8 Ru1 C7 -117.1(3)
C7 C8 Ru1 P1 -153.44(14)
C9 C8 Ru1 P1 -23.65(18)
C10 C8 Ru1 P1 89.4(3)
C7 C8 Ru1 Cl1 -62.96(16)
C9 C8 Ru1 Cl1 66.83(16)
C10 C8 Ru1 Cl1 179.9(3)
C7 C8 Ru1 Cl2 124.49(16)
C9 C8 Ru1 Cl2 -105.72(16)
C10 C8 Ru1 Cl2 7.4(3)
C2 C4 Ru1 C9 -153.84(16)
C5 C4 Ru1 C9 -33.0(3)
C2 C4 Ru1 C1 31.60(15)
C5 C4 Ru1 C1 152.4(2)
C5 C4 Ru1 C2 120.8(3)
C2 C4 Ru1 C8 -160.54(15)
C5 C4 Ru1 C8 -39.7(2)
C2 C4 Ru1 C7 -136.02(16)
C5 C4 Ru1 C7 -15.18(19)
C2 C4 Ru1 P1 43.4(2)
C5 C4 Ru1 P1 164.22(14)
C2 C4 Ru1 Cl1 -59.55(14)
C5 C4 Ru1 Cl1 61.3(2)
C2 C4 Ru1 Cl2 117.52(14)
C5 C4 Ru1 Cl2 -121.6(2)
C8 C7 Ru1 C9 30.55(16)
C6 C7 Ru1 C9 150.8(2)
C8 C7 Ru1 C1 -150.42(16)
C6 C7 Ru1 C1 -30.1(3)
C8 C7 Ru1 C2 -159.32(16)
C6 C7 Ru1 C2 -39.0(2)
C6 C7 Ru1 C8 120.3(3)
C8 C7 Ru1 C4 -135.12(18)
C6 C7 Ru1 C4 -14.8(2)
C8 C7 Ru1 P1 45.5(2)
C6 C7 Ru1 P1 165.79(15)
C8 C7 Ru1 Cl1 117.39(16)
C6 C7 Ru1 Cl1 -122.3(2)
C8 C7 Ru1 Cl2 -57.11(16)
C6 C7 Ru1 Cl2 63.2(2)
O1 P1 Ru1 C9 -97.55(11)
C17 P1 Ru1 C9 18.99(12)
C11 P1 Ru1 C9 144.86(13)
O1 P1 Ru1 C1 80.56(11)
C17 P1 Ru1 C1 -162.89(12)
C11 P1 Ru1 C1 -37.03(12)
O1 P1 Ru1 C2 95.90(11)
C17 P1 Ru1 C2 -147.56(11)
C11 P1 Ru1 C2 -21.69(12)
O1 P1 Ru1 C8 -83.53(11)
C17 P1 Ru1 C8 33.01(12)
C11 P1 Ru1 C8 158.88(13)
O1 P1 Ru1 C4 69.82(14)
C17 P1 Ru1 C4 -173.64(14)
C11 P1 Ru1 C4 -47.77(15)
O1 P1 Ru1 C7 -111.18(15)
C17 P1 Ru1 C7 5.36(16)
C11 P1 Ru1 C7 131.23(16)
O1 P1 Ru1 Cl1 178.18(8)
C17 P1 Ru1 Cl1 -65.28(9)
C11 P1 Ru1 Cl1 60.59(10)
O1 P1 Ru1 Cl2 -3.48(9)
C17 P1 Ru1 Cl2 113.07(9)
C11 P1 Ru1 Cl2 -121.07(10)
